data_7125113
loop_
_publ_author_name
'Yuan, Ningning'
'Wang, Wenqing'
'Wu, Ziye'
'Chen, Sheng'
'Tan, Gengwen'
'Sui, Yunxia'
'Wang, Xinping'
'Jiang, Jun'
'Power, Philip P.'

_publ_section_title
;
 A boron-centered radical: a potassium-crown ether stabilized boryl
 radical anion.
;
_journal_issue 86
_journal_name_full 'Chemical communications (Cambridge, England)'
_journal_page_first 12714
_journal_page_last 12716
_journal_paper_doi 10.1039/c6cc06918e
_journal_volume 52
_journal_year 2016
_chemical_formula_moiety C41H62BKNO7
_chemical_formula_sum 'C41 H62 B K N O7'
_chemical_formula_weight 730.83
_space_group_IT_number 4
_space_group_name_Hall 'P 2yb'
_space_group_name_H-M_alt 'P 1 21 1'
_symmetry_cell_setting monoclinic
_symmetry_space_group_name_H-M 'P 1 21 1'
_atom_sites_solution_hydrogens geom
_atom_sites_solution_primary direct
_atom_sites_solution_secondary difmap
_audit_creation_method SHELXL-97
_audit_update_record
;
2016-03-21 deposited with the CCDC.
2016-09-23 downloaded from the CCDC.
;
_cell_angle_alpha 90.00
_cell_angle_beta 101.097(3)
_cell_angle_gamma 90.00
_cell_formula_units_Z 2
_cell_length_a 8.2430(7)
_cell_length_b 20.2200(18)
_cell_length_c 12.5726(12)
_cell_measurement_reflns_used 9887
_cell_measurement_temperature 123(2)
_cell_measurement_theta_max 27.59
_cell_measurement_theta_min 2.52
_cell_volume 2056.3(3)
_computing_cell_refinement 'Bruker SAINT'
_computing_data_collection 'Bruker APEX II'
_computing_data_reduction 'Bruker SAINT'
_computing_molecular_graphics 'Bruker SHELXTL'
_computing_publication_material 'Bruker SHELXTL'
_computing_structure_refinement 'SHELXL-97 (Sheldrick, 1997)'
_computing_structure_solution 'SHELXS-97 (Sheldrick, 1990)'
_diffrn_ambient_temperature 123(2)
_diffrn_measured_fraction_theta_full 0.994
_diffrn_measured_fraction_theta_max 0.994
_diffrn_measurement_device_type 'Bruker D8'
_diffrn_measurement_method 'Bruker CMOS'
_diffrn_radiation_monochromator graphite
_diffrn_radiation_source 'fine-focus sealed tube'
_diffrn_radiation_type MoK\a
_diffrn_radiation_wavelength 0.71073
_diffrn_reflns_av_R_equivalents 0.0342
_diffrn_reflns_av_sigmaI/netI 0.0485
_diffrn_reflns_limit_h_max 9
_diffrn_reflns_limit_h_min -9
_diffrn_reflns_limit_k_max 24
_diffrn_reflns_limit_k_min -24
_diffrn_reflns_limit_l_max 13
_diffrn_reflns_limit_l_min -14
_diffrn_reflns_number 14411
_diffrn_reflns_theta_full 24.99
_diffrn_reflns_theta_max 24.99
_diffrn_reflns_theta_min 2.52
_exptl_absorpt_coefficient_mu 0.176
_exptl_absorpt_correction_T_max 0.7452
_exptl_absorpt_correction_T_min 0.6560
_exptl_absorpt_correction_type multi-scan
_exptl_absorpt_process_details 'SADABS (Bruker, 2012)'
_exptl_crystal_colour blue
_exptl_crystal_density_diffrn 1.180
_exptl_crystal_density_method 'not measured'
_exptl_crystal_description block
_exptl_crystal_F_000 790
_exptl_crystal_size_max 0.15
_exptl_crystal_size_mid 0.12
_exptl_crystal_size_min 0.10
_refine_diff_density_max 0.329
_refine_diff_density_min -0.190
_refine_diff_density_rms 0.036
_refine_ls_abs_structure_details 'Flack H D (1983), Acta Cryst. A39, 876-881'
_refine_ls_abs_structure_Flack -0.02(3)
_refine_ls_extinction_method none
_refine_ls_goodness_of_fit_ref 1.088
_refine_ls_hydrogen_treatment mixed
_refine_ls_matrix_type full
_refine_ls_number_parameters 493
_refine_ls_number_reflns 7136
_refine_ls_number_restraints 103
_refine_ls_restrained_S_all 1.105
_refine_ls_R_factor_all 0.0353
_refine_ls_R_factor_gt 0.0337
_refine_ls_shift/su_max 0.054
_refine_ls_shift/su_mean 0.002
_refine_ls_structure_factor_coef Fsqd
_refine_ls_weighting_details 'calc w=1/[\s^2^(Fo^2^)+(0.0324P)^2^+0.4205P] where P=(Fo^2^+2Fc^2^)/3'
_refine_ls_weighting_scheme calc
_refine_ls_wR_factor_gt 0.0861
_refine_ls_wR_factor_ref 0.0870
_reflns_number_gt 6867
_reflns_number_total 7136
_reflns_threshold_expression >2sigma(I)
_cod_data_source_file c6cc06918e2.cif
_cod_data_source_block 111_a
_cod_depositor_comments
;
The following automatic conversions were performed:

data item '_symmetry_cell_setting' value 'Monoclinic' was changed to
'monoclinic' in accordance with the
/home/saulius/struct/COD-crude-data/automatic-downloads/DataCite-retrospective/RSC/depositions/lib/dictionaries/cif_core.dic
dictionary named 'cif_core.dic' version 2.4.2 last updated on
2011-04-26.

Automatic conversion script
Id: cif_fix_values 6909 2019-04-08 15:41:33Z antanas 
;
_cod_original_sg_symbol_H-M P21
_cod_database_code 7125113

loop_
_symmetry_equiv_pos_as_xyz
'x, y, z'
'-x, y+1/2, -z'

loop_
_atom_site_label
_atom_site_type_symbol
_atom_site_fract_x
_atom_site_fract_y
_atom_site_fract_z
_atom_site_U_iso_or_equiv
_atom_site_adp_type
_atom_site_occupancy
_atom_site_symmetry_multiplicity
_atom_site_calc_flag
_atom_site_refinement_flags
_atom_site_disorder_assembly
_atom_site_disorder_group
K1 K 0.18092(5) 0.657290(19) 0.92164(3) 0.02286(10) Uani 1 1 d . . .
O5 O 0.06828(16) 0.71152(7) 0.71850(11) 0.0242(3) Uani 1 1 d . . .
O4 O 0.37434(16) 0.75300(7) 0.83352(11) 0.0250(3) Uani 1 1 d . . .
O6 O -0.14785(16) 0.63342(7) 0.81767(11) 0.0260(3) Uani 1 1 d . . .
O2 O 0.27974(19) 0.62131(7) 1.13874(12) 0.0348(4) Uani 1 1 d . . .
O3 O 0.50550(17) 0.68072(7) 1.02550(12) 0.0312(3) Uani 1 1 d . . .
O1 O -0.0126(2) 0.56588(8) 1.01167(13) 0.0344(4) Uani 1 1 d . . .
C28 C 0.4542(2) 0.42240(9) 0.45608(17) 0.0223(4) Uani 1 1 d . . .
C32 C 0.3643(2) 0.45911(10) 0.64863(16) 0.0236(4) Uani 1 1 d . . .
C15 C 0.4336(2) 0.27551(9) 0.57079(15) 0.0199(4) Uani 1 1 d . . .
C9 C 0.1480(2) 0.76905(10) 0.68758(16) 0.0231(4) Uani 1 1 d . . .
H9A H 0.1145 0.8084 0.7249 0.028 Uiso 1 1 calc R . .
H9B H 0.1156 0.7761 0.6084 0.028 Uiso 1 1 calc R . .
C23 C 0.3633(2) 0.40841(9) 0.35099(16) 0.0236(4) Uani 1 1 d . . .
C14 C 0.3290(2) 0.33050(9) 0.57682(15) 0.0201(4) Uani 1 1 d . . .
N1 N 0.3016(3) 0.55729(10) 0.80350(18) 0.0446(5) Uani 1 1 d . . .
C20 C 0.6125(2) 0.28539(10) 0.56257(17) 0.0268(4) Uani 1 1 d . . .
H20A H 0.6711 0.3078 0.6279 0.040 Uiso 1 1 calc R . .
H20B H 0.6185 0.3124 0.4987 0.040 Uiso 1 1 calc R . .
H20C H 0.6640 0.2423 0.5557 0.040 Uiso 1 1 calc R . .
C7 C 0.3304(2) 0.75927(10) 0.71832(16) 0.0241(4) Uani 1 1 d . . .
H7A H 0.3631 0.7189 0.6832 0.029 Uiso 1 1 calc R . .
H7B H 0.3887 0.7975 0.6938 0.029 Uiso 1 1 calc R . .
C17 C 0.2212(3) 0.19678(9) 0.59650(15) 0.0250(4) Uani 1 1 d . . .
C27 C 0.6150(2) 0.44868(9) 0.46128(17) 0.0243(4) Uani 1 1 d . . .
C11 C -0.1721(3) 0.64545(11) 0.70438(16) 0.0295(5) Uani 1 1 d . . .
H11A H -0.2913 0.6428 0.6719 0.035 Uiso 1 1 calc R . .
H11B H -0.1130 0.6117 0.6694 0.035 Uiso 1 1 calc R . .
C18 C 0.1180(2) 0.25013(11) 0.60349(16) 0.0263(4) Uani 1 1 d . . .
H18 H 0.0094 0.2420 0.6155 0.032 Uiso 1 1 calc R . .
C10 C -0.1071(2) 0.71308(10) 0.68627(16) 0.0248(4) Uani 1 1 d . . .
H10A H -0.1384 0.7253 0.6088 0.030 Uiso 1 1 calc R . .
H10B H -0.1543 0.7463 0.7296 0.030 Uiso 1 1 calc R . .
C36 C 0.3763(2) 0.44545(10) 0.76182(17) 0.0283(4) Uani 1 1 d . . .
C19 C 0.1683(2) 0.31548(10) 0.59344(15) 0.0232(4) Uani 1 1 d . . .
C29 C 0.7139(3) 0.47315(11) 0.56737(19) 0.0321(5) Uani 1 1 d . . .
H29A H 0.6620 0.5131 0.5898 0.048 Uiso 1 1 calc R . .
H29B H 0.8267 0.4834 0.5586 0.048 Uiso 1 1 calc R . .
H29C H 0.7172 0.4388 0.6228 0.048 Uiso 1 1 calc R . .
C16 C 0.3788(2) 0.21082(9) 0.57954(15) 0.0218(4) Uani 1 1 d . . .
H16 H 0.4519 0.1753 0.5737 0.026 Uiso 1 1 calc R . .
C24 C 0.4338(3) 0.41426(10) 0.26027(17) 0.0284(4) Uani 1 1 d . . .
H24 H 0.3692 0.4040 0.1912 0.034 Uiso 1 1 calc R . .
C26 C 0.6830(2) 0.45292(10) 0.36818(19) 0.0278(5) Uani 1 1 d . . .
H26 H 0.7928 0.4689 0.3744 0.033 Uiso 1 1 calc R . .
C33 C 0.3237(2) 0.52676(10) 0.62068(18) 0.0270(4) Uani 1 1 d . . .
C3 C 0.4536(3) 0.61513(12) 1.17110(19) 0.0401(6) Uani 1 1 d . . .
H3A H 0.4928 0.5764 1.1350 0.048 Uiso 1 1 calc R . .
H3B H 0.4830 0.6083 1.2504 0.048 Uiso 1 1 calc R . .
C25 C 0.5960(3) 0.43467(9) 0.26691(18) 0.0294(5) Uani 1 1 d . . .
C38 C 0.2990(3) 0.55236(10) 0.50595(19) 0.0334(5) Uani 1 1 d . . .
H38A H 0.2559 0.5976 0.5034 0.050 Uiso 1 1 calc R . .
H38B H 0.2200 0.5240 0.4584 0.050 Uiso 1 1 calc R . .
H38C H 0.4050 0.5521 0.4815 0.050 Uiso 1 1 calc R . .
C6 C 0.5448(3) 0.73767(12) 0.86702(19) 0.0345(5) Uani 1 1 d . . .
H6A H 0.6128 0.7716 0.8394 0.041 Uiso 1 1 calc R . .
H6B H 0.5688 0.6942 0.8373 0.041 Uiso 1 1 calc R . .
C21 C 0.1613(3) 0.12626(11) 0.60172(19) 0.0371(5) Uani 1 1 d . . .
H21A H 0.0971 0.1224 0.6595 0.056 Uiso 1 1 calc R . .
H21B H 0.2566 0.0964 0.6169 0.056 Uiso 1 1 calc R . .
H21C H 0.0914 0.1143 0.5322 0.056 Uiso 1 1 calc R . .
C12 C -0.2011(3) 0.56910(11) 0.84217(18) 0.0339(5) Uani 1 1 d . . .
H12A H -0.1327 0.5350 0.8155 0.041 Uiso 1 1 calc R . .
H12B H -0.3178 0.5622 0.8065 0.041 Uiso 1 1 calc R . .
C5 C 0.5864(3) 0.73586(13) 0.9881(2) 0.0389(5) Uani 1 1 d . . .
H5A H 0.7075 0.7318 1.0128 0.047 Uiso 1 1 calc R . .
H5B H 0.5497 0.7773 1.0182 0.047 Uiso 1 1 calc R . .
C4 C 0.5350(3) 0.67666(13) 1.14074(18) 0.0383(5) Uani 1 1 d . . .
H4A H 0.4887 0.7160 1.1712 0.046 Uiso 1 1 calc R . .
H4B H 0.6554 0.6750 1.1701 0.046 Uiso 1 1 calc R . .
C35 C 0.3463(3) 0.49440(12) 0.8322(2) 0.0385(5) Uani 1 1 d . . .
H35 H 0.3579 0.4830 0.9066 0.046 Uiso 1 1 calc R . .
C30 C 0.1820(3) 0.39064(11) 0.33477(18) 0.0328(5) Uani 1 1 d . . .
H30A H 0.1420 0.3776 0.2592 0.049 Uiso 1 1 calc R . .
H30B H 0.1190 0.4290 0.3520 0.049 Uiso 1 1 calc R . .
H30C H 0.1673 0.3538 0.3826 0.049 Uiso 1 1 calc R . .
C22 C 0.0431(3) 0.36945(11) 0.5970(2) 0.0342(5) Uani 1 1 d . . .
H22A H -0.0644 0.3496 0.5998 0.051 Uiso 1 1 calc R . .
H22B H 0.0333 0.3970 0.5319 0.051 Uiso 1 1 calc R . .
H22C H 0.0791 0.3968 0.6616 0.051 Uiso 1 1 calc R . .
C31 C 0.6728(3) 0.43589(13) 0.1669(2) 0.0449(6) Uani 1 1 d . . .
H31A H 0.6618 0.3922 0.1325 0.067 Uiso 1 1 calc R . .
H31B H 0.7901 0.4474 0.1875 0.067 Uiso 1 1 calc R . .
H31C H 0.6161 0.4689 0.1158 0.067 Uiso 1 1 calc R . .
C34 C 0.2920(3) 0.57047(11) 0.6980(2) 0.0383(6) Uani 1 1 d . . .
H34 H 0.2605 0.6141 0.6745 0.046 Uiso 1 1 calc R . .
C13 C -0.1840(3) 0.56376(12) 0.96202(19) 0.0370(5) Uani 1 1 d . . .
H13A H -0.2433 0.6007 0.9893 0.044 Uiso 1 1 calc R . .
H13B H -0.2333 0.5217 0.9807 0.044 Uiso 1 1 calc R . .
B1 B 0.3833(3) 0.40583(11) 0.5628(2) 0.0256(5) Uani 1 1 d . . .
C1 C 0.0137(3) 0.57323(16) 1.1256(2) 0.0519(7) Uani 1 1 d . . .
H1A H -0.0495 0.5391 1.1568 0.062 Uiso 1 1 calc R . .
H1B H -0.0253 0.6173 1.1441 0.062 Uiso 1 1 calc R . .
C40 C 0.4268(3) 0.37837(12) 0.80992(19) 0.0393(5) Uani 1 1 d . . .
H40A H 0.4647 0.3827 0.8884 0.059 Uiso 1 1 calc R . .
H40B H 0.5166 0.3606 0.7773 0.059 Uiso 1 1 calc R . .
H40C H 0.3319 0.3483 0.7952 0.059 Uiso 1 1 calc R . .
C2 C 0.1941(4) 0.56612(15) 1.1717(2) 0.0548(7) Uani 1 1 d . . .
H2A H 0.2120 0.5643 1.2518 0.066 Uiso 1 1 calc R . .
H2B H 0.2365 0.5246 1.1454 0.066 Uiso 1 1 calc R . .
O7 O 0.0431(2) 0.76203(9) 1.02850(13) 0.0439(4) Uani 1 1 d DU B .
C41 C 0.0810(4) 0.78710(16) 1.1367(2) 0.0610(7) Uani 1 1 d DU . .
H41A H 0.1998 0.7803 1.1669 0.073 Uiso 1 1 calc R A 1
H41B H 0.0163 0.7627 1.1827 0.073 Uiso 1 1 calc R A 1
C37 C 0.0071(4) 0.81603(13) 0.9569(2) 0.0485(6) Uani 1 1 d DU . .
C42 C 0.0406(14) 0.8596(3) 1.1381(6) 0.0559(14) Uani 0.379(6) 1 d PDU B 1
H42A H 0.1146 0.8839 1.1966 0.067 Uiso 0.379(6) 1 calc PR B 1
H42B H -0.0764 0.8679 1.1420 0.067 Uiso 0.379(6) 1 calc PR B 1
C43 C 0.0778(11) 0.8737(3) 1.0272(5) 0.0530(12) Uani 0.379(6) 1 d PDU B 1
H43A H 0.0252 0.9156 0.9980 0.064 Uiso 0.379(6) 1 calc PR B 1
H43B H 0.1985 0.8772 1.0308 0.064 Uiso 0.379(6) 1 calc PRD B 1
C42A C 0.0899(8) 0.8614(2) 1.1226(5) 0.0638(13) Uani 0.621(6) 1 d PDU B 2
H42C H 0.0581 0.8849 1.1846 0.077 Uiso 0.621(6) 1 calc PR B 2
H42D H 0.2030 0.8752 1.1163 0.077 Uiso 0.621(6) 1 calc PR B 2
C43A C -0.0318(7) 0.8758(2) 1.0188(3) 0.0530(10) Uani 0.621(6) 1 d PDU B 2
H43C H -0.1477 0.8760 1.0295 0.064 Uiso 0.621(6) 1 calc PR B 2
H43D H -0.0069 0.9177 0.9846 0.064 Uiso 0.621(6) 1 calc PR B 2
H37 H 0.031(3) 0.8108(13) 0.8818(13) 0.064 Uiso 1 1 d D . .
H38 H -0.107(2) 0.8122(16) 0.918(2) 0.064 Uiso 1 1 d D . .

loop_
_atom_site_aniso_label
_atom_site_aniso_U_11
_atom_site_aniso_U_22
_atom_site_aniso_U_33
_atom_site_aniso_U_23
_atom_site_aniso_U_13
_atom_site_aniso_U_12
K1 0.0259(2) 0.0240(2) 0.01827(19) 0.00030(17) 0.00336(14) 0.00041(16)
O5 0.0221(7) 0.0248(7) 0.0251(7) 0.0055(6) 0.0029(5) -0.0013(5)
O4 0.0198(7) 0.0289(7) 0.0252(8) 0.0011(6) 0.0018(5) 0.0025(5)
O6 0.0285(7) 0.0276(7) 0.0219(7) 0.0012(6) 0.0052(5) -0.0073(6)
O2 0.0442(9) 0.0331(8) 0.0251(8) 0.0064(7) 0.0016(6) 0.0032(7)
O3 0.0281(7) 0.0368(8) 0.0255(8) -0.0026(6) -0.0034(6) 0.0014(6)
O1 0.0411(9) 0.0336(8) 0.0291(9) 0.0074(7) 0.0079(6) -0.0027(7)
C28 0.0256(10) 0.0130(9) 0.0297(11) -0.0005(8) 0.0086(8) 0.0016(7)
C32 0.0187(9) 0.0213(10) 0.0318(11) -0.0018(8) 0.0075(8) -0.0027(7)
C15 0.0206(9) 0.0239(10) 0.0150(9) -0.0017(7) 0.0028(7) 0.0007(7)
C9 0.0262(10) 0.0212(9) 0.0221(10) 0.0037(8) 0.0050(7) -0.0012(8)
C23 0.0271(10) 0.0140(9) 0.0306(11) -0.0019(8) 0.0076(8) -0.0010(7)
C14 0.0228(9) 0.0202(10) 0.0177(9) -0.0026(7) 0.0050(7) 0.0002(7)
N1 0.0598(14) 0.0310(11) 0.0488(14) -0.0164(9) 0.0252(11) -0.0057(9)
C20 0.0220(10) 0.0294(11) 0.0297(11) 0.0015(9) 0.0066(8) 0.0033(8)
C7 0.0268(10) 0.0243(10) 0.0225(10) -0.0012(8) 0.0080(8) -0.0022(8)
C17 0.0341(11) 0.0221(10) 0.0164(10) 0.0010(8) -0.0011(8) -0.0056(8)
C27 0.0246(10) 0.0142(9) 0.0342(11) 0.0017(8) 0.0056(8) 0.0020(7)
C11 0.0305(10) 0.0371(13) 0.0198(10) -0.0040(9) 0.0020(8) -0.0103(9)
C18 0.0212(9) 0.0358(11) 0.0228(10) 0.0010(9) 0.0064(8) -0.0083(8)
C10 0.0231(10) 0.0323(11) 0.0181(9) 0.0034(8) 0.0018(7) -0.0039(8)
C36 0.0298(11) 0.0257(10) 0.0302(12) -0.0020(9) 0.0081(8) -0.0016(8)
C19 0.0207(9) 0.0262(10) 0.0231(10) -0.0021(8) 0.0058(7) -0.0005(8)
C29 0.0255(10) 0.0281(11) 0.0414(13) -0.0046(9) 0.0034(9) 0.0016(8)
C16 0.0280(10) 0.0195(9) 0.0159(9) -0.0003(7) -0.0010(7) 0.0051(8)
C24 0.0386(12) 0.0184(9) 0.0280(11) 0.0006(8) 0.0054(9) 0.0013(8)
C26 0.0245(10) 0.0164(9) 0.0453(13) 0.0031(9) 0.0139(9) -0.0008(8)
C33 0.0233(10) 0.0220(10) 0.0375(12) -0.0033(9) 0.0103(8) 0.0005(8)
C3 0.0491(14) 0.0420(13) 0.0239(12) 0.0036(10) -0.0063(9) 0.0106(11)
C25 0.0403(12) 0.0162(9) 0.0358(12) 0.0061(8) 0.0181(9) 0.0047(8)
C38 0.0365(12) 0.0199(10) 0.0448(14) 0.0044(9) 0.0102(10) 0.0075(9)
C6 0.0198(10) 0.0407(12) 0.0414(13) 0.0067(10) 0.0022(9) -0.0004(9)
C21 0.0491(14) 0.0289(11) 0.0293(12) 0.0028(9) -0.0025(10) -0.0162(10)
C12 0.0324(12) 0.0312(11) 0.0377(13) 0.0037(10) 0.0059(9) -0.0091(9)
C5 0.0289(11) 0.0421(13) 0.0409(14) 0.0002(11) -0.0057(9) -0.0055(10)
C4 0.0365(12) 0.0476(14) 0.0254(11) -0.0029(10) -0.0076(9) 0.0038(10)
C35 0.0495(14) 0.0377(13) 0.0311(13) -0.0087(10) 0.0144(10) -0.0080(11)
C30 0.0322(11) 0.0315(11) 0.0334(12) -0.0046(10) 0.0027(9) -0.0064(9)
C22 0.0232(10) 0.0341(12) 0.0482(14) -0.0034(10) 0.0138(9) 0.0032(9)
C31 0.0584(16) 0.0405(14) 0.0431(15) 0.0098(11) 0.0279(12) 0.0035(11)
C34 0.0472(14) 0.0193(10) 0.0532(16) -0.0057(10) 0.0218(11) 0.0012(9)
C13 0.0369(12) 0.0376(13) 0.0382(13) 0.0119(10) 0.0115(10) -0.0062(10)
B1 0.0269(11) 0.0211(11) 0.0298(12) -0.0007(9) 0.0077(9) -0.0002(9)
C1 0.0637(17) 0.0634(18) 0.0305(14) 0.0149(12) 0.0136(11) -0.0197(14)
C40 0.0525(14) 0.0364(13) 0.0290(12) 0.0014(10) 0.0077(10) 0.0021(11)
C2 0.0755(19) 0.0519(16) 0.0313(14) 0.0209(12) -0.0040(12) -0.0124(14)
O7 0.0599(11) 0.0432(9) 0.0282(8) -0.0050(7) 0.0074(7) 0.0057(8)
C41 0.0802(18) 0.0667(16) 0.0317(12) -0.0039(12) -0.0006(12) 0.0088(14)
C37 0.0661(15) 0.0494(14) 0.0290(12) -0.0005(10) 0.0064(11) -0.0041(12)
C42 0.066(3) 0.065(2) 0.039(2) -0.019(2) 0.016(2) 0.010(2)
C43 0.066(3) 0.051(2) 0.043(2) -0.0084(19) 0.013(2) 0.004(2)
C42A 0.077(3) 0.0654(19) 0.045(2) -0.0240(17) 0.004(2) 0.013(2)
C43A 0.059(2) 0.0522(19) 0.0484(19) -0.0016(16) 0.0130(17) 0.0086(18)

loop_
_atom_type_symbol
_atom_type_description
_atom_type_scat_dispersion_real
_atom_type_scat_dispersion_imag
_atom_type_scat_source
C C 0.0033 0.0016 'International Tables Vol C Tables 4.2.6.8 and 6.1.1.4'
B B 0.0013 0.0007 'International Tables Vol C Tables 4.2.6.8 and 6.1.1.4'
N N 0.0061 0.0033 'International Tables Vol C Tables 4.2.6.8 and 6.1.1.4'
O O 0.0106 0.0060 'International Tables Vol C Tables 4.2.6.8 and 6.1.1.4'
K K 0.2009 0.2494 'International Tables Vol C Tables 4.2.6.8 and 6.1.1.4'
H H 0.0000 0.0000 'International Tables Vol C Tables 4.2.6.8 and 6.1.1.4'

loop_
_geom_angle_atom_site_label_1
_geom_angle_atom_site_label_2
_geom_angle_atom_site_label_3
_geom_angle
O5 K1 O3 119.12(4)
O5 K1 O2 171.08(5)
O3 K1 O2 60.80(4)
O5 K1 N1 83.52(6)
O3 K1 N1 87.95(6)
O2 K1 N1 105.29(6)
O5 K1 O6 61.17(4)
O3 K1 O6 179.69(5)
O2 K1 O6 118.90(4)
N1 K1 O6 92.20(6)
O5 K1 O1 120.99(4)
O3 K1 O1 119.39(5)
O2 K1 O1 61.14(5)
N1 K1 O1 91.48(6)
O6 K1 O1 60.33(4)
O5 K1 O7 92.70(4)
O3 K1 O7 94.97(5)
O2 K1 O7 78.52(5)
N1 K1 O7 176.03(6)
O6 K1 O7 84.89(5)
O1 K1 O7 89.44(5)
O5 K1 O4 59.23(4)
O3 K1 O4 60.64(4)
O2 K1 O4 118.38(4)
N1 K1 O4 90.10(5)
O6 K1 O4 119.63(4)
O1 K1 O4 178.42(5)
O7 K1 O4 88.99(5)
C10 O5 C9 113.56(14)
C10 O5 K1 114.37(10)
C9 O5 K1 118.94(11)
C6 O4 C7 111.30(15)
C6 O4 K1 109.29(12)
C7 O4 K1 113.62(11)
C11 O6 C12 112.53(15)
C11 O6 K1 111.92(10)
C12 O6 K1 111.42(12)
C3 O2 C2 112.20(18)
C3 O2 K1 113.09(12)
C2 O2 K1 114.91(13)
C5 O3 C4 112.41(17)
C5 O3 K1 116.58(12)
C4 O3 K1 115.35(12)
C1 O1 C13 113.03(18)
C1 O1 K1 110.45(13)
C13 O1 K1 115.60(12)
C23 C28 C27 116.12(17)
C23 C28 B1 121.83(17)
C27 C28 B1 121.96(18)
C36 C32 C33 113.24(17)
C36 C32 B1 123.95(18)
C33 C32 B1 122.73(18)
C16 C15 C14 121.44(16)
C16 C15 C20 117.66(17)
C14 C15 C20 120.75(17)
O5 C9 C7 108.38(15)
O5 C9 H9A 110.0
C7 C9 H9A 110.0
O5 C9 H9B 110.0
C7 C9 H9B 110.0
H9A C9 H9B 108.4
C24 C23 C28 121.43(18)
C24 C23 C30 118.11(19)
C28 C23 C30 120.35(17)
C19 C14 C15 115.86(17)
C19 C14 B1 120.57(16)
C15 C14 B1 123.55(16)
C34 N1 C35 114.32(19)
C34 N1 K1 114.95(15)
C35 N1 K1 130.00(16)
C15 C20 H20A 109.5
C15 C20 H20B 109.5
H20A C20 H20B 109.5
C15 C20 H20C 109.5
H20A C20 H20C 109.5
H20B C20 H20C 109.5
O4 C7 C9 108.70(15)
O4 C7 H7A 109.9
C9 C7 H7A 109.9
O4 C7 H7B 109.9
C9 C7 H7B 109.9
H7A C7 H7B 108.3
C18 C17 C16 117.06(17)
C18 C17 C21 121.37(18)
C16 C17 C21 121.50(19)
C26 C27 C28 120.50(19)
C26 C27 C29 119.12(18)
C28 C27 C29 120.37(18)
O6 C11 C10 108.81(16)
O6 C11 H11A 109.9
C10 C11 H11A 109.9
O6 C11 H11B 109.9
C10 C11 H11B 109.9
H11A C11 H11B 108.3
C17 C18 C19 122.21(17)
C17 C18 H18 118.9
C19 C18 H18 118.9
O5 C10 C11 107.99(16)
O5 C10 H10A 110.1
C11 C10 H10A 110.1
O5 C10 H10B 110.1
C11 C10 H10B 110.1
H10A C10 H10B 108.4
C35 C36 C32 120.7(2)
C35 C36 C40 117.2(2)
C32 C36 C40 122.08(18)
C18 C19 C14 121.30(17)
C18 C19 C22 117.66(17)
C14 C19 C22 121.00(18)
C27 C29 H29A 109.5
C27 C29 H29B 109.5
H29A C29 H29B 109.5
C27 C29 H29C 109.5
H29A C29 H29C 109.5
H29B C29 H29C 109.5
C17 C16 C15 122.11(18)
C17 C16 H16 118.9
C15 C16 H16 118.9
C23 C24 C25 122.0(2)
C23 C24 H24 119.0
C25 C24 H24 119.0
C25 C26 C27 122.32(19)
C25 C26 H26 118.8
C27 C26 H26 118.8
C34 C33 C32 120.4(2)
C34 C33 C38 116.50(19)
C32 C33 C38 122.89(18)
O2 C3 C4 109.35(18)
O2 C3 H3A 109.8
C4 C3 H3A 109.8
O2 C3 H3B 109.8
C4 C3 H3B 109.8
H3A C3 H3B 108.3
C24 C25 C26 117.19(19)
C24 C25 C31 120.5(2)
C26 C25 C31 122.3(2)
C33 C38 H38A 109.5
C33 C38 H38B 109.5
H38A C38 H38B 109.5
C33 C38 H38C 109.5
H38A C38 H38C 109.5
H38B C38 H38C 109.5
O4 C6 C5 109.10(18)
O4 C6 H6A 109.9
C5 C6 H6A 109.9
O4 C6 H6B 109.9
C5 C6 H6B 109.9
H6A C6 H6B 108.3
C17 C21 H21A 109.5
C17 C21 H21B 109.5
H21A C21 H21B 109.5
C17 C21 H21C 109.5
H21A C21 H21C 109.5
H21B C21 H21C 109.5
O6 C12 C13 108.15(18)
O6 C12 H12A 110.1
C13 C12 H12A 110.1
O6 C12 H12B 110.1
C13 C12 H12B 110.1
H12A C12 H12B 108.4
O3 C5 C6 108.95(18)
O3 C5 H5A 109.9
C6 C5 H5A 109.9
O3 C5 H5B 109.9
C6 C5 H5B 109.9
H5A C5 H5B 108.3
O3 C4 C3 108.05(18)
O3 C4 H4A 110.1
C3 C4 H4A 110.1
O3 C4 H4B 110.1
C3 C4 H4B 110.1
H4A C4 H4B 108.4
N1 C35 C36 125.1(2)
N1 C35 H35 117.4
C36 C35 H35 117.4
C23 C30 H30A 109.5
C23 C30 H30B 109.5
H30A C30 H30B 109.5
C23 C30 H30C 109.5
H30A C30 H30C 109.5
H30B C30 H30C 109.5
C19 C22 H22A 109.5
C19 C22 H22B 109.5
H22A C22 H22B 109.5
C19 C22 H22C 109.5
H22A C22 H22C 109.5
H22B C22 H22C 109.5
C25 C31 H31A 109.5
C25 C31 H31B 109.5
H31A C31 H31B 109.5
C25 C31 H31C 109.5
H31A C31 H31C 109.5
H31B C31 H31C 109.5
N1 C34 C33 126.1(2)
N1 C34 H34 117.0
C33 C34 H34 117.0
O1 C13 C12 109.44(17)
O1 C13 H13A 109.8
C12 C13 H13A 109.8
O1 C13 H13B 109.8
C12 C13 H13B 109.8
H13A C13 H13B 108.2
C32 B1 C28 122.64(17)
C32 B1 C14 120.92(17)
C28 B1 C14 116.43(17)
O1 C1 C2 109.3(2)
O1 C1 H1A 109.8
C2 C1 H1A 109.8
O1 C1 H1B 109.8
C2 C1 H1B 109.8
H1A C1 H1B 108.3
C36 C40 H40A 109.5
C36 C40 H40B 109.5
H40A C40 H40B 109.5
C36 C40 H40C 109.5
H40A C40 H40C 109.5
H40B C40 H40C 109.5
O2 C2 C1 108.9(2)
O2 C2 H2A 109.9
C1 C2 H2A 109.9
O2 C2 H2B 109.9
C1 C2 H2B 109.9
H2A C2 H2B 108.3
C37 O7 C41 108.3(2)
C37 O7 K1 109.14(13)
C41 O7 K1 132.58(16)
O7 C41 C42 110.4(4)
O7 C41 C42A 104.3(3)
C42 C41 C42A 18.5(4)
O7 C41 H41A 109.6
C42 C41 H41A 109.6
C42A C41 H41A 96.6
O7 C41 H41B 109.6
C42 C41 H41B 109.6
C42A C41 H41B 127.4
H41A C41 H41B 108.1
O7 C37 C43A 109.4(2)
O7 C37 C43 102.4(3)
C43A C37 C43 34.3(3)
O7 C37 H37 117.4(18)
C43A C37 H37 132.0(17)
C43 C37 H37 120.3(11)
O7 C37 H38 108.9(19)
C43A C37 H38 92.6(19)
C43 C37 H38 125.6(19)
H37 C37 H38 82(2)
C41 C42 C43 95.1(4)
C41 C42 H42A 112.7
C43 C42 H42A 112.7
C41 C42 H42B 112.7
C43 C42 H42B 112.7
H42A C42 H42B 110.2
C37 C43 C42 105.6(5)
C37 C43 H43A 110.6
C42 C43 H43A 110.6
C37 C43 H43B 110.6
C42 C43 H43B 110.6
H43A C43 H43B 108.7
C43A C42A C41 104.6(3)
C43A C42A H42C 110.8
C41 C42A H42C 110.8
C43A C42A H42D 110.8
C41 C42A H42D 110.8
H42C C42A H42D 108.9
C37 C43A C42A 96.9(3)
C37 C43A H43C 112.4
C42A C43A H43C 112.4
C37 C43A H43D 112.4
C42A C43A H43D 112.4
H43C C43A H43D 109.9

loop_
_geom_bond_atom_site_label_1
_geom_bond_atom_site_label_2
_geom_bond_distance
K1 O5 2.7703(14)
K1 O3 2.7826(14)
K1 O2 2.7905(15)
K1 N1 2.8022(19)
K1 O6 2.8146(14)
K1 O1 2.8175(15)
K1 O7 2.8581(17)
K1 O4 2.8626(14)
O5 C10 1.424(2)
O5 C9 1.426(2)
O4 C6 1.421(2)
O4 C7 1.429(2)
O6 C11 1.421(2)
O6 C12 1.425(2)
O2 C3 1.418(3)
O2 C2 1.424(3)
O3 C5 1.424(3)
O3 C4 1.425(3)
O1 C1 1.414(3)
O1 C13 1.431(3)
C28 C23 1.417(3)
C28 C27 1.417(3)
C28 B1 1.599(3)
C32 C36 1.434(3)
C32 C33 1.436(3)
C32 B1 1.554(3)
C15 C16 1.395(3)
C15 C14 1.418(3)
C15 C20 1.511(3)
C9 C7 1.492(3)
C9 H9A 0.9900
C9 H9B 0.9900
C23 C24 1.381(3)
C23 C30 1.512(3)
C14 C19 1.413(3)
C14 B1 1.607(3)
N1 C34 1.340(3)
N1 C35 1.353(3)
C20 H20A 0.9800
C20 H20B 0.9800
C20 H20C 0.9800
C7 H7A 0.9900
C7 H7B 0.9900
C17 C18 1.387(3)
C17 C16 1.386(3)
C17 C21 1.514(3)
C27 C26 1.394(3)
C27 C29 1.507(3)
C11 C10 1.502(3)
C11 H11A 0.9900
C11 H11B 0.9900
C18 C19 1.398(3)
C18 H18 0.9500
C10 H10A 0.9900
C10 H10B 0.9900
C36 C35 1.381(3)
C36 C40 1.511(3)
C19 C22 1.509(3)
C29 H29A 0.9800
C29 H29B 0.9800
C29 H29C 0.9800
C16 H16 0.9500
C24 C25 1.386(3)
C24 H24 0.9500
C26 C25 1.386(3)
C26 H26 0.9500
C33 C34 1.376(3)
C33 C38 1.509(3)
C3 C4 1.497(4)
C3 H3A 0.9900
C3 H3B 0.9900
C25 C31 1.513(3)
C38 H38A 0.9800
C38 H38B 0.9800
C38 H38C 0.9800
C6 C5 1.496(3)
C6 H6A 0.9900
C6 H6B 0.9900
C21 H21A 0.9800
C21 H21B 0.9800
C21 H21C 0.9800
C12 C13 1.490(3)
C12 H12A 0.9900
C12 H12B 0.9900
C5 H5A 0.9900
C5 H5B 0.9900
C4 H4A 0.9900
C4 H4B 0.9900
C35 H35 0.9500
C30 H30A 0.9800
C30 H30B 0.9800
C30 H30C 0.9800
C22 H22A 0.9800
C22 H22B 0.9800
C22 H22C 0.9800
C31 H31A 0.9800
C31 H31B 0.9800
C31 H31C 0.9800
C34 H34 0.9500
C13 H13A 0.9900
C13 H13B 0.9900
C1 C2 1.495(4)
C1 H1A 0.9900
C1 H1B 0.9900
C40 H40A 0.9800
C40 H40B 0.9800
C40 H40C 0.9800
C2 H2A 0.9900
C2 H2B 0.9900
O7 C37 1.410(3)
O7 C41 1.429(3)
C41 C42 1.504(6)
C41 C42A 1.517(5)
C41 H41A 0.9900
C41 H41B 0.9900
C37 C43A 1.504(4)
C37 C43 1.511(4)
C37 H37 1.008(16)
C37 H38 0.976(18)
C42 C43 1.512(4)
C42 H42A 0.9900
C42 H42B 0.9900
C43 H43A 0.9900
C43 H43B 0.9900
C42A C43A 1.513(4)
C42A H42C 0.9900
C42A H42D 0.9900
C43A H43C 0.9900
C43A H43D 0.9900
